data_2003565
loop_
_publ_author_name
'Kariuki, B. M.'
'Jones, W.'

_publ_section_title
;
 Five Salts of Berberine
;
_journal_issue 6
_journal_name_full 'Acta Crystallographica Section C'
_journal_page_first 1234
_journal_page_last 1240
_journal_paper_doi 10.1107/S010827019401259X
_journal_volume 51
_journal_year 1995
_chemical_formula_moiety 'C20 H18 N O4 1+, Br 1-, 2H2 O'
_chemical_formula_sum 'C20 H22 Br N O6'
_chemical_formula_weight 452.30
_chemical_name_common 'Berberine bromide dihydrate'
_space_group_IT_number 15
_symmetry_cell_setting monoclinic
_symmetry_space_group_name_Hall '-I 2ya'
_symmetry_space_group_name_H-M 'I 1 2/a 1'
_audit_creation_method SHELXL
_cell_angle_alpha 90.00
_cell_angle_beta 110.180(10)
_cell_angle_gamma 90.00
_cell_formula_units_Z 8
_cell_length_a 21.974(3)
_cell_length_b 7.200(7)
_cell_length_c 26.151(3)
_cell_measurement_reflns_used 25
_cell_measurement_temperature 293(2)
_cell_measurement_theta_max 15
_cell_measurement_theta_min 7
_cell_volume 3883(4)
_computing_cell_refinement 'CAD4 Software'
_computing_data_collection 'CAD4 Software (Enraf Nonius, 1989)'
_computing_molecular_graphics 'DTMM (Crabbe & Appleyard, 1991)'
_computing_publication_material SHELXL-92
_computing_structure_refinement 'SHELXL-92 (Sheldrick, 1992)'
_computing_structure_solution 'SHELXS-86 (Sheldrick, 1985)'
_diffrn_ambient_temperature 293(2)
_diffrn_measurement_device 'Enraf Nonius CAD4'
_diffrn_measurement_method '2\q/\w scans'
_diffrn_radiation_monochromator graphite
_diffrn_radiation_source 'sealed tube'
_diffrn_radiation_type MoK\a
_diffrn_radiation_wavelength 0.71069
_diffrn_reflns_av_R_equivalents 0.0540
_diffrn_reflns_av_sigmaI/netI 0.7556
_diffrn_reflns_limit_h_max 24
_diffrn_reflns_limit_h_min -26
_diffrn_reflns_limit_k_max 8
_diffrn_reflns_limit_k_min 0
_diffrn_reflns_limit_l_max 31
_diffrn_reflns_limit_l_min 0
_diffrn_reflns_number 3485
_diffrn_reflns_theta_max 24.97
_diffrn_reflns_theta_min 1.66
_diffrn_standards_decay_% 0
_diffrn_standards_interval_count 100
_diffrn_standards_interval_time 60
_diffrn_standards_number 3
_exptl_absorpt_coefficient_mu 2.154
_exptl_absorpt_correction_type none
_exptl_crystal_colour Orange
_exptl_crystal_density_diffrn 1.547
_exptl_crystal_description Plates
_exptl_crystal_F_000 1856
_exptl_crystal_size_max 0.4
_exptl_crystal_size_mid 0.2
_exptl_crystal_size_min 0.1
_refine_diff_density_max 0.340
_refine_diff_density_min -0.310
_refine_ls_extinction_method none
_refine_ls_goodness_of_fit_all 0.831
_refine_ls_goodness_of_fit_obs 1.189
_refine_ls_matrix_type full
_refine_ls_number_parameters 267
_refine_ls_number_reflns 3398
_refine_ls_number_restraints 0
_refine_ls_restrained_S_all 0.849
_refine_ls_restrained_S_obs 1.189
_refine_ls_R_factor_all 0.1631
_refine_ls_R_factor_obs 0.0471
_refine_ls_shift/esd_max -0.183
_refine_ls_shift/esd_mean 0.010
_refine_ls_structure_factor_coef Fsqd
_refine_ls_weighting_scheme
;calc w = 1/[\s^2^(F~o~^2^)+(0.0394P)^2^+0.0000P]
where P = (F~o~^2^+2F~c~^2^)/3
;
_refine_ls_wR_factor_all 0.0971
_refine_ls_wR_factor_obs 0.0839
_reflns_number_observed 1454
_reflns_number_total 3400
_reflns_observed_criterion >2sigma(I)
_cod_data_source_file hu1131.cif
_cod_data_source_block III
_cod_depositor_comments
;
The following automatic conversions were performed:
'_exptl_absorpt_correction_type' value 'None' changed to 'none' according
to '/home/saulius/struct/CIF-dictionaries/cif_core.dic' dictionary named
'cif_core.dic' version 2.4.1 from 2010-06-29.

Automatic conversion script
Id: cif_fix_enum 1527 2010-12-29 10:47:43Z saulius 

The following automatic conversions were performed:

'_symmetry_cell_setting' value 'Monoclinic' changed to 'monoclinic'
according to /home/saulius/struct/CIF-dictionaries/cif_core.dic
dictionary named 'cif_core.dic' version 2.4.1 from
2010-06-29.

'_exptl_absorpt_correction_type' value 'None' changed to
'none' according to
/home/saulius/struct/CIF-dictionaries/cif_core.dic dictionary named
'cif_core.dic' version 2.4.1 from 2010-06-29.

Automatic conversion script
Id: cif_fix_values 1715 2011-07-08 13:25:40Z adriana 
;
_cod_original_cell_volume 3883.(4)
_cod_original_sg_symbol_H-M 'I 2/a'
_cod_database_code 2003565

loop_
_symmetry_equiv_pos_as_xyz
'x, y, z'
'x+1/2, -y, z'
'x+1/2, y+1/2, z+1/2'
'x+1, -y+1/2, z+1/2'
'-x, -y, -z'
'-x-1/2, y, -z'
'-x+1/2, -y+1/2, -z+1/2'
'-x, y+1/2, -z+1/2'

loop_
_atom_site_aniso_label
_atom_site_aniso_U_11
_atom_site_aniso_U_12
_atom_site_aniso_U_13
_atom_site_aniso_U_22
_atom_site_aniso_U_23
_atom_site_aniso_U_33
Br1 0.0457(3) -0.0022(4) 0.0244(2) 0.0645(4) -0.0008(4) 0.0597(4)
N1 0.029(2) -0.006(2) 0.022(2) 0.034(2) -0.004(2) 0.043(2)
O1 0.061(2) 0.004(2) 0.028(2) 0.107(3) -0.002(2) 0.042(2)
O2 0.062(3) 0.007(2) 0.019(2) 0.100(4) -0.003(2) 0.042(2)
O3 0.046(2) -0.006(2) 0.028(2) 0.074(3) 0.003(2) 0.048(2)
O4 0.040(2) -0.003(2) 0.007(2) 0.090(3) -0.001(2) 0.040(2)
O5 0.065(3) 0.001(3) 0.024(2) 0.074(3) -0.008(3) 0.067(3)
O6 0.061(3) 0.001(2) 0.026(3) 0.070(4) -0.001(3) 0.102(4)
C1 0.072(4) 0.007(4) 0.032(4) 0.089(5) -0.003(4) 0.048(4)
C2 0.051(3) 0.003(3) 0.010(3) 0.040(4) 0.003(3) 0.029(3)
C3 0.048(3) 0.000(3) 0.024(3) 0.042(4) 0.002(3) 0.038(3)
C4 0.034(3) -0.004(3) 0.010(2) 0.045(4) -0.002(3) 0.045(3)
C5 0.042(3) -0.003(3) 0.019(2) 0.029(3) -0.004(3) 0.031(3)
C6 0.038(3) 0.002(2) 0.019(3) 0.045(4) -0.002(3) 0.042(3)
C7 0.030(2) 0.000(3) 0.016(2) 0.032(3) 0.006(3) 0.043(3)
C8 0.033(3) 0.002(3) 0.018(2) 0.021(3) 0.002(3) 0.043(3)
C9 0.033(3) -0.010(3) 0.019(2) 0.057(4) -0.008(3) 0.044(3)
C10 0.027(2) 0.006(3) 0.010(2) 0.048(3) -0.002(3) 0.042(3)
C11 0.034(3) 0.001(2) 0.015(2) 0.036(4) -0.005(3) 0.037(3)
C12 0.031(3) 0.001(2) 0.015(2) 0.024(3) -0.002(2) 0.039(3)
C13 0.032(3) 0.004(2) 0.022(2) 0.028(4) 0.002(2) 0.046(3)
C14 0.027(2) 0.001(2) 0.015(2) 0.026(3) 0.002(3) 0.043(3)
C15 0.026(3) -0.005(3) 0.018(2) 0.045(4) 0.006(3) 0.055(4)
C16 0.027(3) -0.003(2) 0.007(2) 0.042(4) 0.002(3) 0.048(3)
C17 0.040(3) -0.002(3) 0.010(3) 0.046(4) 0.008(3) 0.039(3)
C18 0.036(3) 0.001(3) 0.021(2) 0.036(3) 0.000(3) 0.045(3)
C19 0.049(4) -0.012(3) 0.004(3) 0.068(5) 0.001(3) 0.062(4)
C20 0.083(5) -0.006(5) 0.059(4) 0.110(6) -0.032(5) 0.092(5)

loop_
_atom_site_label
_atom_site_occupancy
_atom_site_fract_x
_atom_site_fract_y
_atom_site_fract_z
_atom_site_U_iso_or_equiv
_atom_site_thermal_displace_type
_atom_site_calc_flag
_atom_site_refinement_flags
_atom_site_type_symbol
Br1 1 0.46789(3) 0.04315(9) 0.15465(2) 0.0550(2) Uani d . Br
N1 1 0.34419(15) 0.0578(6) 0.25951(15) 0.0329(9) Uani d . N
O1 1 0.2990(2) 0.1342(6) 0.47653(15) 0.0673(12) Uani d . O
O2 1 0.4105(2) 0.1272(6) 0.51686(14) 0.0680(12) Uani d . O
O3 1 0.27591(14) -0.0250(5) 0.09475(13) 0.0531(10) Uani d . O
O4 1 0.1487(2) -0.1000(5) 0.04144(13) 0.0583(11) Uani d . O
O5 1 0.5670(2) 0.2033(6) 0.2741(2) 0.0682(13) Uani d . O
H51 1 0.5320(26) 0.2101(84) 0.2445(23) 0.082 Uiso d . H
H52 1 0.5504(26) 0.3115(78) 0.2952(21) 0.082 Uiso d . H
O6 1 0.3699(2) 0.4000(7) 0.1663(2) 0.0785(15) Uani d . O
H61 1 0.3916(29) 0.5211(86) 0.1773(24) 0.094 Uiso d . H
H62 1 0.3896(31) 0.3033(91) 0.1607(25) 0.094 Uiso d . H
C1 1 0.3505(3) 0.1613(9) 0.5260(2) 0.067(2) Uani d . C
H11 1 0.3463(3) 0.0768(9) 0.5535(2) 0.080 Uiso calc R H
H12 1 0.3498(3) 0.2875(9) 0.5388(2) 0.080 Uiso calc R H
C2 1 0.3929(2) 0.1064(7) 0.4616(2) 0.0406(14) Uani d . C
C3 1 0.3273(2) 0.1134(7) 0.4375(2) 0.0405(14) Uani d . C
C4 1 0.4330(2) 0.0865(7) 0.4317(2) 0.0423(14) Uani d . C
H41 1 0.4779(2) 0.0856(7) 0.4483(2) 0.051 Uiso calc R H
C5 1 0.4036(2) 0.0678(7) 0.3754(2) 0.0328(11) Uani d . C
C6 1 0.2968(2) 0.0953(6) 0.3829(2) 0.0406(14) Uani d . C
H611 1 0.2519(2) 0.0982(6) 0.3673(2) 0.049 Uiso calc R H
C7 1 0.3365(2) 0.0720(7) 0.3510(2) 0.0341(12) Uani d . C
C8 1 0.3057(2) 0.0432(7) 0.2920(2) 0.0311(11) Uani d . C
C9 1 0.4121(2) 0.1229(7) 0.2853(2) 0.0431(14) Uani d . C
H91 1 0.4124(2) 0.2568(7) 0.2894(2) 0.052 Uiso calc R H
H92 1 0.4365(2) 0.0929(7) 0.2618(2) 0.052 Uiso calc R H
C10 1 0.4439(2) 0.0347(8) 0.3399(2) 0.0394(12) Uani d . C
H101 1 0.4868(2) 0.0871(8) 0.3571(2) 0.047 Uiso calc R H
H102 1 0.4486(2) -0.0977(8) 0.3355(2) 0.047 Uiso calc R H
C11 1 0.3225(2) 0.0231(7) 0.2067(2) 0.0351(12) Uani d . C
H111 1 0.3510(2) 0.0283(7) 0.1875(2) 0.042 Uiso calc R H
C12 1 0.2575(2) -0.0212(6) 0.1793(2) 0.0308(11) Uani d . C
C13 1 0.2421(2) -0.0031(6) 0.2662(2) 0.0330(13) Uani d . C
H131 1 0.2155(2) -0.0161(6) 0.2870(2) 0.040 Uiso calc R H
C14 1 0.2153(2) -0.0317(7) 0.2100(2) 0.0311(11) Uani d . C
C15 1 0.1500(2) -0.0728(7) 0.1818(2) 0.0407(13) Uani d . C
H151 1 0.1216(2) -0.0853(7) 0.2010(2) 0.049 Uiso calc R H
C16 1 0.1277(2) -0.0948(6) 0.1269(2) 0.0405(13) Uani d . C
H161 1 0.0839(2) -0.1188(6) 0.1091(2) 0.049 Uiso calc R H
C17 1 0.1690(2) -0.0823(7) 0.0961(2) 0.0427(14) Uani d . C
C18 1 0.2340(2) -0.0496(7) 0.1221(2) 0.0371(11) Uani d . C
C19 1 0.0805(2) -0.1067(8) 0.0108(2) 0.064(2) Uani d . C
H191 1 0.0742(2) -0.1196(8) -0.0272(2) 0.095(12) Uiso calc R H
H192 1 0.0604(2) 0.0059(8) 0.0165(2) 0.095(12) Uiso calc R H
H193 1 0.0615(2) -0.2109(8) 0.0226(2) 0.095(12) Uiso calc R H
C20 1 0.2958(3) -0.1895(10) 0.0755(3) 0.087(2) Uani d . C
H201 1 0.3252(3) -0.1588(10) 0.0568(3) 0.144(17) Uiso calc R H
H202 1 0.2586(3) -0.2518(10) 0.0509(3) 0.144(17) Uiso calc R H
H203 1 0.3172(3) -0.2696(10) 0.1057(3) 0.144(17) Uiso calc R H

loop_
_atom_type_symbol
_atom_type_description
_atom_type_scat_source
_atom_type_scat_dispersion_real
_atom_type_scat_dispersion_imag
C C 'International Tables Vol C Tables 4.2.6.8 and 6.1.1.4' 0.0033 0.001
H H 'International Tables Vol C Tables 4.2.6.8 and 6.1.1.4' 0.0000 0.000
N N 'International Tables Vol C Tables 4.2.6.8 and 6.1.1.4' 0.0061 0.003
O O 'International Tables Vol C Tables 4.2.6.8 and 6.1.1.4' 0.0106 0.006
Br Br 'International Tables Vol C Tables 4.2.6.8 and 6.1.1.4' -0.2901 2.

loop_
_geom_angle_atom_site_label_1
_geom_angle_atom_site_label_2
_geom_angle_atom_site_label_3
_geom_angle
_geom_angle_publ_flag
C11 N1 C8 123.2(4) y
C11 N1 C9 118.6(3) y
C8 N1 C9 118.2(4) y
C3 O1 C1 105.7(4) y
C2 O2 C1 104.7(4) y
C18 O3 C20 115.3(4) y
C17 O4 C19 119.7(4) y
H51 O5 H52 93.(5) ?
H61 O6 H62 123.(6) ?
O1 C1 O2 108.4(4) y
O1 C1 H11 110.0(3) ?
O2 C1 H11 110.0(3) ?
O1 C1 H12 110.0(3) ?
O2 C1 H12 110.0(3) ?
H11 C1 H12 108.4 ?
C3 C2 O2 110.7(4) y
C3 C2 C4 121.8(5) y
O2 C2 C4 127.5(5) y
C2 C3 C6 122.9(5) y
C2 C3 O1 109.8(4) y
C6 C3 O1 127.2(5) y
C2 C4 C5 117.1(4) y
C2 C4 H41 121.5(3) ?
C5 C4 H41 121.5(3) ?
C7 C5 C4 121.0(4) y
C7 C5 C10 118.5(4) y
C4 C5 C10 120.5(4) y
C3 C6 C7 116.9(4) y
C3 C6 H611 121.6(3) ?
C7 C6 H611 121.6(3) ?
C5 C7 C6 120.4(4) y
C5 C7 C8 120.6(4) y
C6 C7 C8 118.9(4) y
C13 C8 N1 116.8(4) y
C13 C8 C7 124.9(4) y
N1 C8 C7 118.2(4) y
N1 C9 C10 111.4(4) y
N1 C9 H91 109.4(3) ?
C10 C9 H91 109.4(3) ?
N1 C9 H92 109.4(2) ?
C10 C9 H92 109.4(2) ?
H91 C9 H92 108.0 ?
C9 C10 C5 109.9(4) y
C9 C10 H101 109.7(3) ?
C5 C10 H101 109.7(2) ?
C9 C10 H102 109.7(3) ?
C5 C10 H102 109.7(3) ?
H101 C10 H102 108.2 ?
N1 C11 C12 121.2(4) y
N1 C11 H111 119.4(2) ?
C12 C11 H111 119.4(3) ?
C11 C12 C18 120.8(4) y
C11 C12 C14 118.1(4) y
C18 C12 C14 121.1(4) y
C8 C13 C14 122.8(4) y
C8 C13 H131 118.6(3) ?
C14 C13 H131 118.6(2) ?
C13 C14 C15 124.6(4) y
C13 C14 C12 117.8(4) y
C15 C14 C12 117.6(4) y
C16 C15 C14 120.8(4) y
C16 C15 H151 119.6(3) ?
C14 C15 H151 119.6(3) ?
C15 C16 C17 121.9(4) y
C15 C16 H161 119.1(3) ?
C17 C16 H161 119.1(3) ?
O4 C17 C18 116.6(4) y
O4 C17 C16 123.9(4) y
C18 C17 C16 119.5(4) y
O3 C18 C17 122.6(4) y
O3 C18 C12 118.0(4) y
C17 C18 C12 119.0(4) y
O4 C19 H191 109.5(3) ?
O4 C19 H192 109.5(3) ?
H191 C19 H192 109.5 ?
O4 C19 H193 109.5(3) ?
H191 C19 H193 109.5 ?
H192 C19 H193 109.5 ?
O3 C20 H201 109.5(3) ?
O3 C20 H202 109.5(3) ?
H201 C20 H202 109.5 ?
O3 C20 H203 109.4(3) ?
H201 C20 H203 109.5 ?
H202 C20 H203 109.5 ?

loop_
_geom_bond_atom_site_label_1
_geom_bond_atom_site_label_2
_geom_bond_site_symmetry_2
_geom_bond_distance
_geom_bond_publ_flag
N1 C11 . 1.320(5) y
N1 C8 . 1.393(5) y
N1 C9 . 1.485(5) y
O1 C3 . 1.376(5) y
O1 C1 . 1.409(6) y
O2 C2 . 1.370(5) y
O2 C1 . 1.439(6) y
O3 C18 . 1.358(5) y
O3 C20 . 1.414(7) y
O4 C17 . 1.349(5) y
O4 C19 . 1.435(6) y
O5 H51 . 0.89(5) ?
O5 H52 . 1.09(6) ?
O6 H61 . 0.99(6) ?
O6 H62 . 0.86(6) ?
C1 H11 . 0.97 ?
C1 H12 . 0.97 ?
C2 C3 . 1.359(6) y
C2 C4 . 1.373(6) y
C3 C6 . 1.358(6) y
C4 C5 . 1.397(6) y
C4 H41 . 0.93 ?
C5 C7 . 1.390(6) y
C5 C10 . 1.506(5) y
C6 C7 . 1.409(6) y
C6 H611 . 0.93 ?
C7 C8 . 1.470(6) y
C8 C13 . 1.368(6) y
C9 C10 . 1.499(6) y
C9 H91 . 0.97 ?
C9 H92 . 0.97 ?
C10 H101 . 0.97 ?
C10 H102 . 0.97 ?
C11 C12 . 1.395(6) y
C11 H111 . 0.93 ?
C12 C18 . 1.417(6) y
C12 C14 . 1.424(6) y
C13 C14 . 1.398(6) y
C13 H131 . 0.93 ?
C14 C15 . 1.400(6) y
C15 C16 . 1.358(6) y
C15 H151 . 0.93 ?
C16 C17 . 1.408(6) y
C16 H161 . 0.93 ?
C17 C18 . 1.375(6) y
C19 H191 . 0.96 ?
C19 H192 . 0.96 ?
C19 H193 . 0.96 ?
C20 H201 . 0.96 ?
C20 H202 . 0.96 ?
C20 H203 . 0.96 ?
Br1 O5 8_645 3.323(5) y
Br1 O5 . 3.337(4) y
Br1 O6 . 3.433(5) y
O5 O6 8_645 2.763(6) y
